data_4068920
loop_
_publ_author_name
'Shi, Yujie'
'Li, Min'
'Hu, Qingping'
'Li, Xiaoyan'
'Sun, Hongjian'

_publ_section_title
;
 C&#x2212;Cl Bond Activation ofortho-Chlorinated Imine with Iron Complexes
 in Low Oxidation States
;
_journal_issue 7
_journal_name_full Organometallics
_journal_page_first 2206
_journal_paper_doi 10.1021/om801162u
_journal_volume 28
_journal_year 2009
_chemical_formula_moiety 'C22 H36 Cl2 Fe N P3, C4 H10 O'
_chemical_formula_sum 'C26 H46 Cl2 Fe N O P3'
_chemical_formula_weight 608.30
_chemical_name_systematic
;

 ?

;
_space_group_IT_number 14
_symmetry_cell_setting monoclinic
_symmetry_space_group_name_Hall '-P 2yn'
_symmetry_space_group_name_H-M 'P 1 21/n 1'
_atom_sites_solution_hydrogens geom
_atom_sites_solution_primary direct
_atom_sites_solution_secondary difmap
_audit_creation_method SHELXL-97
_cell_angle_alpha 90.00
_cell_angle_beta 110.671(10)
_cell_angle_gamma 90.00
_cell_formula_units_Z 4
_cell_length_a 13.7802(13)
_cell_length_b 12.6280(8)
_cell_length_c 18.6638(18)
_cell_measurement_reflns_used 8000
_cell_measurement_temperature 193(2)
_cell_measurement_theta_max 25
_cell_measurement_theta_min 2
_cell_volume 3038.7(5)
_computing_cell_refinement 'STOE CELL'
_computing_data_collection 'STOE EXPOSE'
_computing_data_reduction 'STOE INTEGRATE'
_computing_molecular_graphics 'DIAMOND 3.1'
_computing_publication_material 'WinGX publication routines (Farrugia, 1999)'
_computing_structure_refinement 'SHELXL-97 (Sheldrick, 1997)'
_computing_structure_solution 'SIR92 (Giacovazzo et al, 1993)'
_diffrn_ambient_temperature 193(2)
_diffrn_measured_fraction_theta_full 0.994
_diffrn_measured_fraction_theta_max 0.984
_diffrn_measurement_device_type 'STOE IPDS'
_diffrn_radiation_monochromator graphite
_diffrn_radiation_source 'fine-focus sealed tube'
_diffrn_radiation_type MoK\a
_diffrn_radiation_wavelength 0.71073
_diffrn_reflns_av_R_equivalents 0.0271
_diffrn_reflns_av_sigmaI/netI 0.0279
_diffrn_reflns_limit_h_max 16
_diffrn_reflns_limit_h_min -16
_diffrn_reflns_limit_k_max 15
_diffrn_reflns_limit_k_min -15
_diffrn_reflns_limit_l_max 22
_diffrn_reflns_limit_l_min -22
_diffrn_reflns_number 29377
_diffrn_reflns_theta_full 25.00
_diffrn_reflns_theta_max 25.97
_diffrn_reflns_theta_min 2.26
_diffrn_standards_decay_% 0
_exptl_absorpt_coefficient_mu 0.850
_exptl_absorpt_correction_T_max 0.9161
_exptl_absorpt_correction_T_min 0.834
_exptl_absorpt_correction_type gaussian
_exptl_absorpt_process_details
;

 ?

;
_exptl_crystal_colour dark
_exptl_crystal_density_diffrn 1.330
_exptl_crystal_density_method 'not measured'
_exptl_crystal_description prism
_exptl_crystal_F_000 1288
_exptl_crystal_size_max 0.30
_exptl_crystal_size_mid 0.18
_exptl_crystal_size_min 0.12
_refine_diff_density_max 0.443
_refine_diff_density_min -0.317
_refine_diff_density_rms 0.048
_refine_ls_extinction_method none
_refine_ls_goodness_of_fit_ref 0.921
_refine_ls_hydrogen_treatment constr
_refine_ls_matrix_type full
_refine_ls_number_parameters 318
_refine_ls_number_reflns 5850
_refine_ls_number_restraints 0
_refine_ls_restrained_S_all 0.921
_refine_ls_R_factor_all 0.0356
_refine_ls_R_factor_gt 0.0260
_refine_ls_shift/su_max 0.000
_refine_ls_shift/su_mean 0.000
_refine_ls_structure_factor_coef Fsqd
_refine_ls_weighting_details 'calc w=1/[\s^2^(Fo^2^)+(0.0417P)^2^+0.0000P] where P=(Fo^2^+2Fc^2^)/3'
_refine_ls_weighting_scheme calc
_refine_ls_wR_factor_gt 0.0608
_refine_ls_wR_factor_ref 0.0623
_reflns_number_gt 4657
_reflns_number_total 5850
_reflns_threshold_expression >2sigma(I)
_cod_data_source_file om801162u_si_002.cif
_cod_data_source_block h09
_cod_original_sg_symbol_H-M 'P 21/n'
_cod_database_code 4068920

loop_
_symmetry_equiv_pos_as_xyz
'x, y, z'
'-x+1/2, y+1/2, -z+1/2'
'-x, -y, -z'
'x-1/2, -y-1/2, z-1/2'

loop_
_atom_site_label
_atom_site_type_symbol
_atom_site_fract_x
_atom_site_fract_y
_atom_site_fract_z
_atom_site_U_iso_or_equiv
_atom_site_adp_type
_atom_site_occupancy
_atom_site_symmetry_multiplicity
_atom_site_calc_flag
_atom_site_refinement_flags
C2 C 0.28137(11) 0.16365(14) 0.04417(9) 0.0227(4) Uani 1 1 d .
H2 H 0.3082 0.1792 0.0974 0.027 Uiso 1 1 calc R
C3 C 0.26101(11) 0.05774(14) 0.01689(9) 0.0230(4) Uani 1 1 d .
C4 C 0.27852(12) -0.03092(15) 0.06462(10) 0.0296(4) Uani 1 1 d .
C5 C 0.25833(14) -0.13126(16) 0.03579(13) 0.0375(5) Uani 1 1 d .
H5 H 0.2700 -0.1910 0.0687 0.045 Uiso 1 1 calc R
C6 C 0.22035(14) -0.14281(16) -0.04296(13) 0.0403(5) Uani 1 1 d .
H6 H 0.2065 -0.2119 -0.0643 0.048 Uiso 1 1 calc R
C7 C 0.20190(13) -0.05629(15) -0.09166(12) 0.0325(4) Uani 1 1 d .
H7 H 0.1755 -0.0682 -0.1454 0.039 Uiso 1 1 calc R
C8 C 0.22080(11) 0.04848(14) -0.06471(10) 0.0228(4) Uani 1 1 d .
C9 C 0.28150(11) 0.34373(14) 0.02236(9) 0.0218(3) Uani 1 1 d .
C10 C 0.34415(12) 0.41132(15) -0.00124(10) 0.0268(4) Uani 1 1 d .
H10 H 0.3708 0.3890 -0.0393 0.032 Uiso 1 1 calc R
C11 C 0.36743(14) 0.51072(16) 0.03077(11) 0.0367(5) Uani 1 1 d .
H11 H 0.4108 0.5565 0.0149 0.044 Uiso 1 1 calc R
C12 C 0.32829(15) 0.54459(17) 0.08582(12) 0.0426(5) Uani 1 1 d .
H12 H 0.3453 0.6129 0.1081 0.051 Uiso 1 1 calc R
C13 C 0.26471(15) 0.47878(17) 0.10794(11) 0.0403(5) Uani 1 1 d .
H13 H 0.2367 0.5022 0.1450 0.048 Uiso 1 1 calc R
C14 C 0.24113(13) 0.37843(15) 0.07666(10) 0.0300(4) Uani 1 1 d .
H14 H 0.1972 0.3333 0.0924 0.036 Uiso 1 1 calc R
C15 C 0.03633(14) 0.1661(2) -0.01271(11) 0.0427(5) Uani 1 1 d .
H15A H 0.0679 0.2272 0.0195 0.064 Uiso 1 1 calc R
H15B H 0.0735 0.1015 0.0106 0.064 Uiso 1 1 calc R
H15C H -0.0365 0.1601 -0.0173 0.064 Uiso 1 1 calc R
C16 C -0.03791(15) 0.30132(18) -0.13695(14) 0.0463(5) Uani 1 1 d .
H16A H -0.0504 0.3167 -0.1909 0.069 Uiso 1 1 calc R
H16B H -0.0031 0.3618 -0.1055 0.069 Uiso 1 1 calc R
H16C H -0.1043 0.2885 -0.1301 0.069 Uiso 1 1 calc R
C17 C -0.04381(14) 0.07610(18) -0.15489(12) 0.0412(5) Uani 1 1 d .
H17A H -0.1084 0.0827 -0.1444 0.062 Uiso 1 1 calc R
H17B H -0.0109 0.0081 -0.1352 0.062 Uiso 1 1 calc R
H17C H -0.0591 0.0796 -0.2103 0.062 Uiso 1 1 calc R
C18 C 0.46695(12) 0.14841(16) -0.01734(10) 0.0286(4) Uani 1 1 d .
H18A H 0.4482 0.0927 0.0119 0.043 Uiso 1 1 calc R
H18B H 0.4723 0.2163 0.0092 0.043 Uiso 1 1 calc R
H18C H 0.5338 0.1313 -0.0220 0.043 Uiso 1 1 calc R
C19 C 0.39325(13) 0.03373(15) -0.15324(11) 0.0310(4) Uani 1 1 d .
H19A H 0.3507 0.0304 -0.2078 0.046 Uiso 1 1 calc R
H19B H 0.3762 -0.0262 -0.1264 0.046 Uiso 1 1 calc R
H19C H 0.4668 0.0305 -0.1472 0.046 Uiso 1 1 calc R
C20 C 0.43243(14) 0.25415(16) -0.15333(11) 0.0322(4) Uani 1 1 d .
H20A H 0.5034 0.2304 -0.1445 0.048 Uiso 1 1 calc R
H20B H 0.4343 0.3231 -0.1287 0.048 Uiso 1 1 calc R
H20C H 0.3945 0.2607 -0.2085 0.048 Uiso 1 1 calc R
C21 C 0.20996(15) 0.1925(2) -0.30285(10) 0.0430(5) Uani 1 1 d .
H21A H 0.2741 0.1512 -0.2896 0.064 Uiso 1 1 calc R
H21B H 0.2269 0.2678 -0.2937 0.064 Uiso 1 1 calc R
H21C H 0.1683 0.1815 -0.3570 0.064 Uiso 1 1 calc R
C22 C 0.10410(15) 0.01547(17) -0.28225(11) 0.0411(5) Uani 1 1 d .
H22A H 0.0736 0.0189 -0.3382 0.062 Uiso 1 1 calc R
H22B H 0.0543 -0.0166 -0.2620 0.062 Uiso 1 1 calc R
H22C H 0.1673 -0.0276 -0.2672 0.062 Uiso 1 1 calc R
C23 C 0.01468(14) 0.21728(18) -0.29903(11) 0.0400(5) Uani 1 1 d .
H23A H 0.0244 0.2940 -0.2923 0.060 Uiso 1 1 calc R
H23B H -0.0407 0.1945 -0.2810 0.060 Uiso 1 1 calc R
H23C H -0.0043 0.1995 -0.3534 0.060 Uiso 1 1 calc R
C101 C 0.0811(2) 0.2435(2) 0.21249(14) 0.0559(6) Uani 1 1 d .
H10A H 0.0245 0.1909 0.2016 0.067 Uiso 1 1 calc R
H10B H 0.0871 0.2807 0.2606 0.067 Uiso 1 1 calc R
C102 C 0.1788(2) 0.1893(3) 0.22177(16) 0.0735(8) Uani 1 1 d .
H10C H 0.1734 0.1542 0.1737 0.110 Uiso 1 1 calc R
H10D H 0.1930 0.1364 0.2626 0.110 Uiso 1 1 calc R
H10E H 0.2354 0.2411 0.2352 0.110 Uiso 1 1 calc R
C103 C -0.03021(18) 0.3789(2) 0.14579(14) 0.0607(7) Uani 1 1 d .
H10F H -0.0106 0.4372 0.1837 0.073 Uiso 1 1 calc R
H10G H -0.0843 0.3358 0.1554 0.073 Uiso 1 1 calc R
C104 C -0.07040(19) 0.4224(2) 0.06854(14) 0.0598(7) Uani 1 1 d .
H10H H -0.0148 0.4598 0.0577 0.090 Uiso 1 1 calc R
H10I H -0.1269 0.4720 0.0644 0.090 Uiso 1 1 calc R
H10J H -0.0966 0.3648 0.0316 0.090 Uiso 1 1 calc R
N1 N 0.26167(9) 0.23794(11) -0.00689(7) 0.0192(3) Uani 1 1 d .
P1 P 0.04389(3) 0.18410(4) -0.10773(3) 0.02629(11) Uani 1 1 d .
P2 P 0.36729(3) 0.15771(4) -0.11280(2) 0.02027(10) Uani 1 1 d .
P3 P 0.13606(3) 0.14925(4) -0.24356(2) 0.02641(11) Uani 1 1 d .
Cl1 Cl 0.18905(3) 0.36202(4) -0.16500(2) 0.02816(10) Uani 1 1 d .
Cl2 Cl 0.32841(4) -0.01500(5) 0.16441(3) 0.04366(13) Uani 1 1 d .
Fe1 Fe 0.203895(15) 0.185597(18) -0.116073(12) 0.01727(7) Uani 1 1 d .
O100 O 0.05781(12) 0.31511(15) 0.15375(9) 0.0584(5) Uani 1 1 d .

loop_
_atom_site_aniso_label
_atom_site_aniso_U_11
_atom_site_aniso_U_22
_atom_site_aniso_U_33
_atom_site_aniso_U_23
_atom_site_aniso_U_13
_atom_site_aniso_U_12
C2 0.0175(7) 0.0293(11) 0.0212(8) 0.0015(7) 0.0067(6) -0.0001(6)
C3 0.0172(7) 0.0228(10) 0.0310(9) 0.0041(7) 0.0110(6) 0.0005(6)
C4 0.0212(8) 0.0327(12) 0.0385(10) 0.0121(8) 0.0148(7) 0.0045(7)
C5 0.0320(9) 0.0256(12) 0.0603(13) 0.0156(9) 0.0229(9) 0.0031(8)
C6 0.0376(10) 0.0184(11) 0.0694(14) -0.0016(10) 0.0244(10) -0.0043(8)
C7 0.0315(9) 0.0239(11) 0.0445(11) -0.0046(8) 0.0164(8) -0.0053(7)
C8 0.0177(7) 0.0207(10) 0.0320(9) 0.0005(7) 0.0113(6) -0.0011(6)
C9 0.0185(7) 0.0224(9) 0.0189(8) -0.0013(6) -0.0001(6) 0.0002(6)
C10 0.0238(8) 0.0269(11) 0.0262(9) -0.0014(7) 0.0045(7) -0.0033(7)
C11 0.0324(9) 0.0278(11) 0.0426(11) -0.0018(9) 0.0042(8) -0.0087(8)
C12 0.0435(11) 0.0280(12) 0.0451(12) -0.0146(9) 0.0017(9) -0.0019(8)
C13 0.0442(11) 0.0381(13) 0.0372(11) -0.0148(9) 0.0127(9) 0.0022(9)
C14 0.0304(9) 0.0308(11) 0.0283(9) -0.0046(8) 0.0099(7) -0.0012(7)
C15 0.0250(9) 0.0672(16) 0.0420(11) -0.0076(10) 0.0193(8) -0.0047(9)
C16 0.0306(10) 0.0438(14) 0.0634(14) -0.0050(11) 0.0152(9) 0.0097(9)
C17 0.0254(9) 0.0449(13) 0.0540(13) -0.0153(10) 0.0148(8) -0.0147(8)
C18 0.0178(8) 0.0366(11) 0.0288(9) 0.0018(8) 0.0052(6) 0.0026(7)
C19 0.0266(8) 0.0319(11) 0.0364(10) -0.0066(8) 0.0135(7) 0.0042(7)
C20 0.0298(9) 0.0349(12) 0.0369(10) 0.0049(8) 0.0178(8) -0.0038(8)
C21 0.0424(11) 0.0655(16) 0.0209(9) 0.0003(9) 0.0110(8) -0.0010(10)
C22 0.0400(10) 0.0406(13) 0.0354(10) -0.0176(9) 0.0043(8) -0.0025(9)
C23 0.0327(10) 0.0515(14) 0.0260(9) -0.0025(9) -0.0019(8) 0.0070(9)
C101 0.0719(16) 0.0516(16) 0.0586(15) -0.0081(12) 0.0409(12) -0.0161(12)
C102 0.0793(19) 0.079(2) 0.0602(16) 0.0338(15) 0.0216(14) 0.0172(15)
C103 0.0463(13) 0.080(2) 0.0582(15) -0.0143(13) 0.0217(11) 0.0092(12)
C104 0.0545(14) 0.0545(17) 0.0612(15) -0.0089(12) 0.0090(11) 0.0135(12)
N1 0.0156(6) 0.0212(8) 0.0208(7) -0.0006(6) 0.0064(5) -0.0008(5)
P1 0.0161(2) 0.0304(3) 0.0324(2) -0.00663(19) 0.00866(17) -0.00250(17)
P2 0.01683(19) 0.0223(2) 0.0224(2) 0.00042(16) 0.00778(15) 0.00046(15)
P3 0.0231(2) 0.0319(3) 0.0205(2) -0.00529(18) 0.00298(16) -0.00006(18)
Cl1 0.0311(2) 0.0237(2) 0.0258(2) 0.00415(17) 0.00538(16) 0.00120(16)
Cl2 0.0385(3) 0.0543(4) 0.0381(3) 0.0240(2) 0.0135(2) 0.0103(2)
Fe1 0.01484(11) 0.01790(13) 0.01812(11) -0.00127(9) 0.00464(8) -0.00067(8)
O100 0.0553(9) 0.0737(13) 0.0582(10) 0.0215(9) 0.0348(8) 0.0231(8)

loop_
_atom_type_symbol
_atom_type_description
_atom_type_scat_dispersion_real
_atom_type_scat_dispersion_imag
_atom_type_scat_source
C C 0.0033 0.0016 'International Tables Vol C Tables 4.2.6.8 and 6.1.1.4'
H H 0.0000 0.0000 'International Tables Vol C Tables 4.2.6.8 and 6.1.1.4'
N N 0.0061 0.0033 'International Tables Vol C Tables 4.2.6.8 and 6.1.1.4'
P P 0.1023 0.0942 'International Tables Vol C Tables 4.2.6.8 and 6.1.1.4'
Cl Cl 0.1484 0.1585 'International Tables Vol C Tables 4.2.6.8 and 6.1.1.4'
Fe Fe 0.3463 0.8444 'International Tables Vol C Tables 4.2.6.8 and 6.1.1.4'
O O 0.0106 0.0060 'International Tables Vol C Tables 4.2.6.8 and 6.1.1.4'

loop_
_geom_angle_atom_site_label_1
_geom_angle_atom_site_label_2
_geom_angle_atom_site_label_3
_geom_angle
N1 C2 C3 116.96(15)
N1 C2 H2 121.5
C3 C2 H2 121.5
C4 C3 C2 123.84(16)
C4 C3 C8 121.88(16)
C2 C3 C8 114.28(15)
C5 C4 C3 121.78(18)
C5 C4 Cl2 118.25(15)
C3 C4 Cl2 119.97(15)
C4 C5 C6 117.67(18)
C4 C5 H5 121.2
C6 C5 H5 121.2
C5 C6 C7 121.79(19)
C5 C6 H6 119.1
C7 C6 H6 119.1
C6 C7 C8 122.61(18)
C6 C7 H7 118.7
C8 C7 H7 118.7
C7 C8 C3 114.27(16)
C7 C8 Fe1 133.11(14)
C3 C8 Fe1 112.62(12)
C14 C9 C10 119.40(16)
C14 C9 N1 120.07(15)
C10 C9 N1 120.50(15)
C11 C10 C9 119.79(17)
C11 C10 H10 120.1
C9 C10 H10 120.1
C10 C11 C12 120.69(19)
C10 C11 H11 119.7
C12 C11 H11 119.7
C13 C12 C11 119.53(19)
C13 C12 H12 120.2
C11 C12 H12 120.2
C12 C13 C14 120.45(19)
C12 C13 H13 119.8
C14 C13 H13 119.8
C13 C14 C9 120.11(18)
C13 C14 H14 119.9
C9 C14 H14 119.9
P1 C15 H15A 109.5
P1 C15 H15B 109.5
H15A C15 H15B 109.5
P1 C15 H15C 109.5
H15A C15 H15C 109.5
H15B C15 H15C 109.5
P1 C16 H16A 109.5
P1 C16 H16B 109.5
H16A C16 H16B 109.5
P1 C16 H16C 109.5
H16A C16 H16C 109.5
H16B C16 H16C 109.5
P1 C17 H17A 109.5
P1 C17 H17B 109.5
H17A C17 H17B 109.5
P1 C17 H17C 109.5
H17A C17 H17C 109.5
H17B C17 H17C 109.5
P2 C18 H18A 109.5
P2 C18 H18B 109.5
H18A C18 H18B 109.5
P2 C18 H18C 109.5
H18A C18 H18C 109.5
H18B C18 H18C 109.5
P2 C19 H19A 109.5
P2 C19 H19B 109.5
H19A C19 H19B 109.5
P2 C19 H19C 109.5
H19A C19 H19C 109.5
H19B C19 H19C 109.5
P2 C20 H20A 109.5
P2 C20 H20B 109.5
H20A C20 H20B 109.5
P2 C20 H20C 109.5
H20A C20 H20C 109.5
H20B C20 H20C 109.5
P3 C21 H21A 109.5
P3 C21 H21B 109.5
H21A C21 H21B 109.5
P3 C21 H21C 109.5
H21A C21 H21C 109.5
H21B C21 H21C 109.5
P3 C22 H22A 109.5
P3 C22 H22B 109.5
H22A C22 H22B 109.5
P3 C22 H22C 109.5
H22A C22 H22C 109.5
H22B C22 H22C 109.5
P3 C23 H23A 109.5
P3 C23 H23B 109.5
H23A C23 H23B 109.5
P3 C23 H23C 109.5
H23A C23 H23C 109.5
H23B C23 H23C 109.5
O100 C101 C102 110.4(2)
O100 C101 H10A 109.6
C102 C101 H10A 109.6
O100 C101 H10B 109.6
C102 C101 H10B 109.6
H10A C101 H10B 108.1
C101 C102 H10C 109.5
C101 C102 H10D 109.5
H10C C102 H10D 109.5
C101 C102 H10E 109.5
H10C C102 H10E 109.5
H10D C102 H10E 109.5
O100 C103 C104 109.3(2)
O100 C103 H10F 109.8
C104 C103 H10F 109.8
O100 C103 H10G 109.8
C104 C103 H10G 109.8
H10F C103 H10G 108.3
C103 C104 H10H 109.5
C103 C104 H10I 109.5
H10H C104 H10I 109.5
C103 C104 H10J 109.5
H10H C104 H10J 109.5
H10I C104 H10J 109.5
C2 N1 C9 115.62(13)
C2 N1 Fe1 114.26(11)
C9 N1 Fe1 130.10(10)
C16 P1 C15 98.63(11)
C16 P1 C17 103.16(10)
C15 P1 C17 96.89(10)
C16 P1 Fe1 119.13(8)
C15 P1 Fe1 117.28(6)
C17 P1 Fe1 117.85(7)
C19 P2 C20 101.74(9)
C19 P2 C18 99.10(9)
C20 P2 C18 97.83(9)
C19 P2 Fe1 117.46(6)
C20 P2 Fe1 121.03(6)
C18 P2 Fe1 115.78(6)
C22 P3 C21 98.31(11)
C22 P3 C23 99.48(9)
C21 P3 C23 96.31(10)
C22 P3 Fe1 123.51(7)
C21 P3 Fe1 117.45(7)
C23 P3 Fe1 116.78(7)
C8 Fe1 N1 81.87(6)
C8 Fe1 P2 84.46(5)
N1 Fe1 P2 89.40(4)
C8 Fe1 P1 84.79(5)
N1 Fe1 P1 88.85(4)
P2 Fe1 P1 169.24(2)
C8 Fe1 P3 105.56(5)
N1 Fe1 P3 172.53(4)
P2 Fe1 P3 91.98(2)
P1 Fe1 P3 91.13(2)
C8 Fe1 Cl1 173.60(5)
N1 Fe1 Cl1 91.75(4)
P2 Fe1 Cl1 96.076(17)
P1 Fe1 Cl1 94.585(18)
P3 Fe1 Cl1 80.810(18)
C101 O100 C103 114.10(19)

loop_
_geom_bond_atom_site_label_1
_geom_bond_atom_site_label_2
_geom_bond_distance
C2 N1 1.296(2)
C2 C3 1.423(2)
C2 H2 0.9500
C3 C4 1.398(2)
C3 C8 1.430(2)
C4 C5 1.366(3)
C4 Cl2 1.7544(19)
C5 C6 1.383(3)
C5 H5 0.9500
C6 C7 1.386(3)
C6 H6 0.9500
C7 C8 1.407(3)
C7 H7 0.9500
C8 Fe1 1.9529(17)
C9 C14 1.388(2)
C9 C10 1.392(2)
C9 N1 1.433(2)
C10 C11 1.378(3)
C10 H10 0.9500
C11 C12 1.386(3)
C11 H11 0.9500
C12 C13 1.373(3)
C12 H12 0.9500
C13 C14 1.385(3)
C13 H13 0.9500
C14 H14 0.9500
C15 P1 1.827(2)
C15 H15A 0.9800
C15 H15B 0.9800
C15 H15C 0.9800
C16 P1 1.823(2)
C16 H16A 0.9800
C16 H16B 0.9800
C16 H16C 0.9800
C17 P1 1.8288(19)
C17 H17A 0.9800
C17 H17B 0.9800
C17 H17C 0.9800
C18 P2 1.8293(16)
C18 H18A 0.9800
C18 H18B 0.9800
C18 H18C 0.9800
C19 P2 1.8274(18)
C19 H19A 0.9800
C19 H19B 0.9800
C19 H19C 0.9800
C20 P2 1.8278(18)
C20 H20A 0.9800
C20 H20B 0.9800
C20 H20C 0.9800
C21 P3 1.832(2)
C21 H21A 0.9800
C21 H21B 0.9800
C21 H21C 0.9800
C22 P3 1.829(2)
C22 H22A 0.9800
C22 H22B 0.9800
C22 H22C 0.9800
C23 P3 1.8399(18)
C23 H23A 0.9800
C23 H23B 0.9800
C23 H23C 0.9800
C101 O100 1.369(3)
C101 C102 1.466(4)
C101 H10A 0.9900
C101 H10B 0.9900
C102 H10C 0.9800
C102 H10D 0.9800
C102 H10E 0.9800
C103 O100 1.420(3)
C103 C104 1.457(4)
C103 H10F 0.9900
C103 H10G 0.9900
C104 H10H 0.9800
C104 H10I 0.9800
C104 H10J 0.9800
N1 Fe1 2.0193(13)
P1 Fe1 2.2646(5)
P2 Fe1 2.2584(5)
P3 Fe1 2.2750(5)
Cl1 Fe1 2.3889(5)

loop_
_geom_torsion_atom_site_label_1
_geom_torsion_atom_site_label_2
_geom_torsion_atom_site_label_3
_geom_torsion_atom_site_label_4
_geom_torsion
N1 C2 C3 C4 179.74(14)
N1 C2 C3 C8 -0.1(2)
C2 C3 C4 C5 -179.62(16)
C8 C3 C4 C5 0.2(2)
C2 C3 C4 Cl2 0.0(2)
C8 C3 C4 Cl2 179.78(12)
C3 C4 C5 C6 0.5(3)
Cl2 C4 C5 C6 -179.14(13)
C4 C5 C6 C7 -0.7(3)
C5 C6 C7 C8 0.3(3)
C6 C7 C8 C3 0.3(2)
C6 C7 C8 Fe1 -179.97(13)
C4 C3 C8 C7 -0.6(2)
C2 C3 C8 C7 179.25(14)
C4 C3 C8 Fe1 179.68(12)
C2 C3 C8 Fe1 -0.52(17)
C14 C9 C10 C11 1.6(2)
N1 C9 C10 C11 -176.21(15)
C9 C10 C11 C12 -0.6(3)
C10 C11 C12 C13 -0.8(3)
C11 C12 C13 C14 1.2(3)
C12 C13 C14 C9 -0.2(3)
C10 C9 C14 C13 -1.2(2)
N1 C9 C14 C13 176.61(15)
C3 C2 N1 C9 179.10(13)
C3 C2 N1 Fe1 0.60(17)
C14 C9 N1 C2 -50.98(19)
C10 C9 N1 C2 126.76(16)
C14 C9 N1 Fe1 127.24(14)
C10 C9 N1 Fe1 -55.02(19)
C7 C8 Fe1 N1 -179.08(16)
C3 C8 Fe1 N1 0.63(11)
C7 C8 Fe1 P2 -88.89(16)
C3 C8 Fe1 P2 90.82(11)
C7 C8 Fe1 P1 91.34(16)
C3 C8 Fe1 P1 -88.95(11)
C7 C8 Fe1 P3 1.62(17)
C3 C8 Fe1 P3 -178.67(10)
C7 C8 Fe1 Cl1 176.0(3)
C3 C8 Fe1 Cl1 -4.3(5)
C2 N1 Fe1 C8 -0.70(11)
C9 N1 Fe1 C8 -178.94(13)
C2 N1 Fe1 P2 -85.18(10)
C9 N1 Fe1 P2 96.58(12)
C2 N1 Fe1 P1 84.20(10)
C9 N1 Fe1 P1 -94.04(12)
C2 N1 Fe1 P3 174.1(2)
C9 N1 Fe1 P3 -4.1(4)
C2 N1 Fe1 Cl1 178.76(10)
C9 N1 Fe1 Cl1 0.52(12)
C19 P2 Fe1 C8 54.00(9)
C20 P2 Fe1 C8 179.47(9)
C18 P2 Fe1 C8 -62.67(9)
C19 P2 Fe1 N1 135.89(8)
C20 P2 Fe1 N1 -98.64(9)
C18 P2 Fe1 N1 19.22(8)
C19 P2 Fe1 P1 55.23(13)
C20 P2 Fe1 P1 -179.30(11)
C18 P2 Fe1 P1 -61.44(13)
C19 P2 Fe1 P3 -51.45(7)
C20 P2 Fe1 P3 74.02(8)
C18 P2 Fe1 P3 -168.12(7)
C19 P2 Fe1 Cl1 -132.41(7)
C20 P2 Fe1 Cl1 -6.94(8)
C18 P2 Fe1 Cl1 110.91(7)
C16 P1 Fe1 C8 173.76(10)
C15 P1 Fe1 C8 55.03(10)
C17 P1 Fe1 C8 -60.13(10)
C16 P1 Fe1 N1 91.82(10)
C15 P1 Fe1 N1 -26.91(10)
C17 P1 Fe1 N1 -142.07(10)
C16 P1 Fe1 P2 172.53(12)
C15 P1 Fe1 P2 53.80(14)
C17 P1 Fe1 P2 -61.36(14)
C16 P1 Fe1 P3 -80.71(9)
C15 P1 Fe1 P3 160.56(9)
C17 P1 Fe1 P3 45.40(9)
C16 P1 Fe1 Cl1 0.16(9)
C15 P1 Fe1 Cl1 -118.57(9)
C17 P1 Fe1 Cl1 126.27(9)
C22 P3 Fe1 C8 1.52(9)
C21 P3 Fe1 C8 -121.11(10)
C23 P3 Fe1 C8 125.27(10)
C22 P3 Fe1 N1 -173.1(3)
C21 P3 Fe1 N1 64.2(3)
C23 P3 Fe1 N1 -49.4(3)
C22 P3 Fe1 P2 86.32(8)
C21 P3 Fe1 P2 -36.31(9)
C23 P3 Fe1 P2 -149.94(9)
C22 P3 Fe1 P1 -83.38(8)
C21 P3 Fe1 P1 153.99(9)
C23 P3 Fe1 P1 40.36(9)
C22 P3 Fe1 Cl1 -177.84(8)
C21 P3 Fe1 Cl1 59.53(9)
C23 P3 Fe1 Cl1 -54.10(9)
C102 C101 O100 C103 -173.9(2)
C104 C103 O100 C101 -159.4(2)
